data_2238905
loop_
_publ_author_name
'Qiao, Yanling'
'Wang, Fei'

_publ_section_title
;
 Di-<i>n</i>-butyl[4-hydroxy-<i>N</i>'-(3-methoxy-2-oxidobenzylidene-\k<i>O</i>^2^)benzohydrazidato-\k^2^<i>N</i>,<i>O</i>]tin(IV)
;
_journal_coeditor_code NG5348
_journal_issue 12
_journal_name_full 'Acta Crystallographica Section E'
_journal_page_first m675
_journal_paper_doi 10.1107/S1600536813031401
_journal_volume 69
_journal_year 2013
_chemical_formula_iupac '[Sn (C4 H9)2 (C15 H12 N2 O4)]'
_chemical_formula_moiety 'C23 H30 N2 O4 Sn'
_chemical_formula_sum 'C23 H30 N2 O4 Sn'
_chemical_formula_weight 517.18
_chemical_name_systematic
Di-<i>n</i>-butyl[4-hydroxy-<i>N</i>'-(3-methoxy-2-oxidobenzylidene-\k<i>O</i>^2^)benzohydrazidato-\k^2^<i>N</i>,<i>O</i>]tin(IV)
_space_group_IT_number 45
_symmetry_cell_setting orthorhombic
_symmetry_space_group_name_Hall 'I 2 -2c'
_symmetry_space_group_name_H-M 'I b a 2'
_atom_sites_solution_hydrogens geom
_atom_sites_solution_primary direct
_atom_sites_solution_secondary difmap
_audit_creation_method SHELXL-97
_cell_angle_alpha 90.00
_cell_angle_beta 90.00
_cell_angle_gamma 90.00
_cell_formula_units_Z 8
_cell_length_a 10.8504(3)
_cell_length_b 22.2977(8)
_cell_length_c 20.3988(8)
_cell_measurement_reflns_used 2824
_cell_measurement_temperature 293(2)
_cell_measurement_theta_max 28.4092
_cell_measurement_theta_min 2.7012
_cell_volume 4935.3(3)
_computing_cell_refinement 'SAINT (Bruker, 2007)'
_computing_data_collection 'SMART (Bruker, 2007)'
_computing_data_reduction 'SAINT (Bruker, 2007)'
_computing_molecular_graphics 'SHELXTL (Sheldrick, 2008)'
_computing_publication_material 'SHELXTL (Sheldrick, 2008)'
_computing_structure_refinement 'SHELXL97 (Sheldrick, 2008)'
_computing_structure_solution 'SHELXS97 (Sheldrick, 2008)'
_diffrn_ambient_temperature 293(2)
_diffrn_measured_fraction_theta_full 0.999
_diffrn_measured_fraction_theta_max 0.999
_diffrn_measurement_device_type 'Bruker SMART 1000'
_diffrn_measurement_method 'phi and omega scans'
_diffrn_radiation_monochromator graphite
_diffrn_radiation_source 'fine-focus sealed tube'
_diffrn_radiation_type MoK\a
_diffrn_radiation_wavelength 0.71073
_diffrn_reflns_av_R_equivalents 0.0606
_diffrn_reflns_av_sigmaI/netI 0.0578
_diffrn_reflns_limit_h_max 12
_diffrn_reflns_limit_h_min -11
_diffrn_reflns_limit_k_max 26
_diffrn_reflns_limit_k_min -26
_diffrn_reflns_limit_l_max 24
_diffrn_reflns_limit_l_min -22
_diffrn_reflns_number 16038
_diffrn_reflns_theta_full 25.02
_diffrn_reflns_theta_max 25.02
_diffrn_reflns_theta_min 2.71
_exptl_absorpt_coefficient_mu 1.064
_exptl_absorpt_correction_T_max 0.8830
_exptl_absorpt_correction_T_min 0.7920
_exptl_absorpt_correction_type multi-scan
_exptl_absorpt_process_details '(SADABS; Bruker, 2001)'
_exptl_crystal_colour orange
_exptl_crystal_density_diffrn 1.392
_exptl_crystal_density_method 'not measured'
_exptl_crystal_description block
_exptl_crystal_F_000 2112
_exptl_crystal_size_max 0.23
_exptl_crystal_size_mid 0.13
_exptl_crystal_size_min 0.12
_refine_diff_density_max 0.599
_refine_diff_density_min -0.474
_refine_ls_abs_structure_details 'Flack (1983), 1986 Friedel pairs'
_refine_ls_abs_structure_Flack -0.03(3)
_refine_ls_extinction_method none
_refine_ls_goodness_of_fit_ref 1.011
_refine_ls_hydrogen_treatment constr
_refine_ls_matrix_type full
_refine_ls_number_parameters 275
_refine_ls_number_reflns 4232
_refine_ls_number_restraints 11
_refine_ls_restrained_S_all 1.016
_refine_ls_R_factor_all 0.0624
_refine_ls_R_factor_gt 0.0387
_refine_ls_shift/su_max 0.000
_refine_ls_shift/su_mean 0.000
_refine_ls_structure_factor_coef Fsqd
_refine_ls_weighting_details 'calc w=1/[\s^2^(Fo^2^)+(0.0241P)^2^+0.0000P] where P=(Fo^2^+2Fc^2^)/3'
_refine_ls_weighting_scheme calc
_refine_ls_wR_factor_gt 0.0662
_refine_ls_wR_factor_ref 0.0755
_reflns_number_gt 3140
_reflns_number_total 4232
_reflns_threshold_expression I>2sigma(I)
_cod_data_source_file ng5348.cif
_cod_data_source_block I
_cod_original_cell_volume 4935.2(3)
_cod_database_code 2238905

loop_
_symmetry_equiv_pos_as_xyz
'x, y, z'
'-x, -y, z'
'x+1/2, -y+1/2, z'
'-x+1/2, y+1/2, z'
'x+1/2, y+1/2, z+1/2'
'-x+1/2, -y+1/2, z+1/2'
'x+1, -y+1, z+1/2'
'-x+1, y+1, z+1/2'

loop_
_atom_site_type_symbol
_atom_site_label
_atom_site_fract_x
_atom_site_fract_y
_atom_site_fract_z
_atom_site_U_iso_or_equiv
_atom_site_adp_type
_atom_site_calc_flag
_atom_site_refinement_flags
_atom_site_occupancy
_atom_site_symmetry_multiplicity
Sn Sn1 0.81496(3) 0.065968(14) 0.62394(4) 0.05388(12) Uani d . 1 1
C C1 0.7861(6) -0.0474(3) 0.7979(4) 0.0495(17) Uani d . 1 1
C C2 0.6922(6) -0.0658(3) 0.8371(3) 0.0520(16) Uani d . 1 1
H H2 0.6119 -0.0545 0.8271 0.062 Uiso calc R 1 1
C C3 0.7147(5) -0.1014(3) 0.8919(3) 0.0574(15) Uani d . 1 1
H H3 0.6494 -0.1147 0.9177 0.069 Uiso calc R 1 1
C C4 0.8329(5) -0.1168(2) 0.9079(3) 0.0523(15) Uani d . 1 1
C C5 0.9281(5) -0.0993(3) 0.8679(3) 0.0578(16) Uani d . 1 1
H H5 1.0083 -0.1105 0.8782 0.069 Uiso calc R 1 1
C C6 0.9064(5) -0.0652(2) 0.8128(3) 0.0530(15) Uani d . 1 1
H H6 0.9714 -0.0542 0.7856 0.064 Uiso calc R 1 1
C C7 0.7658(6) -0.0056(3) 0.7409(3) 0.0543(17) Uani d . 1 1
C C8 0.5440(5) 0.0839(2) 0.6767(3) 0.0576(15) Uani d . 1 1
H H8 0.4820 0.0723 0.7055 0.069 Uiso calc R 1 1
C C9 0.5110(4) 0.1286(2) 0.6287(4) 0.0529(13) Uani d . 1 1
C C10 0.5927(6) 0.1502(2) 0.5816(3) 0.0505(14) Uani d . 1 1
C C11 0.5522(6) 0.1969(2) 0.5396(3) 0.0503(14) Uani d . 1 1
C C12 0.4334(6) 0.2188(2) 0.5439(3) 0.0631(17) Uani d . 1 1
H H12 0.4072 0.2490 0.5157 0.076 Uiso calc R 1 1
C C13 0.3538(6) 0.1958(3) 0.5901(3) 0.077(2) Uani d . 1 1
H H13 0.2741 0.2109 0.5931 0.092 Uiso calc R 1 1
C C14 0.3897(5) 0.1516(2) 0.6312(5) 0.0709(19) Uani d . 1 1
H H14 0.3340 0.1361 0.6615 0.085 Uiso calc R 1 1
C C15 0.6120(7) 0.2630(3) 0.4523(4) 0.107(3) Uani d . 1 1
H H15A 0.5454 0.2506 0.4244 0.160 Uiso calc R 1 1
H H15B 0.6832 0.2718 0.4260 0.160 Uiso calc R 1 1
H H15C 0.5882 0.2981 0.4763 0.160 Uiso calc R 1 1
C C16 0.8309(6) 0.0022(4) 0.5480(4) 0.073(3) Uani d D 1 1
H H16A 0.8822 0.0192 0.5138 0.088 Uiso calc R 1 1
H H16B 0.8736 -0.0326 0.5652 0.088 Uiso calc R 1 1
C C17 0.7120(7) -0.0187(4) 0.5172(4) 0.085(3) Uani d D 1 1
H H17A 0.6660 0.0156 0.5012 0.102 Uiso calc R 1 1
H H17B 0.6622 -0.0390 0.5498 0.102 Uiso calc R 1 1
C C18 0.7394(9) -0.0624(4) 0.4592(5) 0.108(4) Uani d D 1 1
H H18A 0.7913 -0.0420 0.4275 0.129 Uiso calc R 1 1
H H18B 0.7849 -0.0966 0.4757 0.129 Uiso calc R 1 1
C C19 0.6256(10) -0.0842(5) 0.4254(6) 0.152(5) Uani d D 1 1
H H19A 0.5885 -0.1155 0.4509 0.228 Uiso calc R 1 1
H H19B 0.6469 -0.0994 0.3828 0.228 Uiso calc R 1 1
H H19C 0.5684 -0.0516 0.4208 0.228 Uiso calc R 1 1
C C20 0.9550(5) 0.1273(3) 0.6486(3) 0.075(2) Uani d D 1 1
H H20A 1.0274 0.1048 0.6620 0.090 Uiso calc R 1 1
H H20B 0.9768 0.1498 0.6096 0.090 Uiso calc R 1 1
C C21 0.9227(7) 0.1713(3) 0.7027(3) 0.089(2) Uani d D 1 1
H H21A 0.8995 0.1495 0.7419 0.106 Uiso calc R 1 1
H H21B 0.8529 0.1956 0.6892 0.106 Uiso calc R 1 1
C C22 1.0346(9) 0.2129(4) 0.7180(4) 0.133(3) Uani d DU 1 1
H H22A 1.1060 0.1882 0.7276 0.160 Uiso calc R 1 1
H H22B 1.0534 0.2366 0.6794 0.160 Uiso calc R 1 1
C C23 1.0110(13) 0.2544(4) 0.7752(5) 0.184(5) Uani d DU 1 1
H H23A 0.9381 0.2776 0.7668 0.276 Uiso calc R 1 1
H H23B 1.0800 0.2809 0.7806 0.276 Uiso calc R 1 1
H H23C 0.9998 0.2312 0.8143 0.276 Uiso calc R 1 1
N N1 0.6566(4) 0.0188(2) 0.7374(2) 0.0579(14) Uani d . 1 1
N N2 0.6505(4) 0.05795(19) 0.6844(2) 0.0498(12) Uani d . 1 1
O O1 0.8625(4) -0.14853(19) 0.9631(2) 0.0720(12) Uani d . 1 1
H H1 0.8009 -0.1524 0.9860 0.108 Uiso calc R 1 1
O O2 0.8550(5) 0.0044(3) 0.7016(3) 0.0697(15) Uani d . 1 1
O O3 0.7075(3) 0.13012(17) 0.57351(19) 0.0609(11) Uani d . 1 1
O O4 0.6405(4) 0.21613(17) 0.4968(2) 0.0648(11) Uani d . 1 1

loop_
_atom_site_aniso_label
_atom_site_aniso_U_11
_atom_site_aniso_U_22
_atom_site_aniso_U_33
_atom_site_aniso_U_12
_atom_site_aniso_U_13
_atom_site_aniso_U_23
Sn1 0.0519(2) 0.0615(2) 0.0483(2) 0.00729(17) 0.0015(4) 0.0122(3)
C1 0.057(5) 0.048(3) 0.043(4) 0.004(3) -0.004(3) 0.005(3)
C2 0.048(4) 0.048(4) 0.059(4) 0.001(3) -0.003(3) 0.014(3)
C3 0.050(4) 0.061(4) 0.061(4) 0.003(3) 0.005(3) 0.014(3)
C4 0.061(4) 0.050(3) 0.045(4) 0.017(3) 0.003(3) 0.005(3)
C5 0.047(4) 0.072(4) 0.055(4) 0.014(3) -0.006(3) 0.007(3)
C6 0.051(4) 0.064(4) 0.044(3) 0.006(3) 0.007(3) 0.007(3)
C7 0.055(4) 0.057(4) 0.052(4) 0.001(3) 0.001(3) 0.001(3)
C8 0.050(4) 0.060(3) 0.064(4) 0.002(3) -0.004(3) 0.013(3)
C9 0.049(3) 0.056(3) 0.053(4) 0.010(2) -0.005(5) 0.005(5)
C10 0.067(4) 0.043(3) 0.041(4) 0.002(3) -0.015(3) -0.004(3)
C11 0.060(4) 0.048(3) 0.043(4) 0.003(3) -0.010(3) -0.004(3)
C12 0.077(5) 0.049(3) 0.064(5) 0.017(3) -0.007(4) 0.014(3)
C13 0.061(4) 0.083(5) 0.087(5) 0.018(4) -0.002(4) 0.028(4)
C14 0.046(3) 0.084(4) 0.082(6) 0.009(3) 0.003(5) 0.019(6)
C15 0.112(6) 0.111(6) 0.097(7) 0.024(5) 0.002(5) 0.056(6)
C16 0.073(6) 0.081(6) 0.067(6) 0.022(5) -0.009(4) -0.003(4)
C17 0.106(7) 0.071(5) 0.077(6) -0.002(5) 0.001(5) 0.000(4)
C18 0.128(9) 0.100(7) 0.094(8) 0.008(6) -0.011(8) 0.008(6)
C19 0.176(11) 0.117(8) 0.162(12) -0.043(8) -0.049(10) 0.009(7)
C20 0.064(4) 0.098(4) 0.062(5) 0.009(4) -0.003(3) 0.017(4)
C21 0.101(6) 0.096(5) 0.069(5) 0.002(5) 0.001(4) 0.013(4)
C22 0.207(9) 0.108(6) 0.086(6) -0.052(7) -0.029(6) -0.003(5)
C23 0.311(12) 0.140(9) 0.101(8) -0.055(9) 0.002(9) -0.016(7)
N1 0.051(3) 0.062(3) 0.060(3) 0.012(3) 0.000(2) 0.026(3)
N2 0.053(3) 0.053(3) 0.044(3) 0.008(2) -0.006(2) 0.008(2)
O1 0.069(3) 0.086(3) 0.061(3) 0.029(3) 0.007(2) 0.030(3)
O2 0.058(3) 0.089(4) 0.062(4) 0.018(3) 0.004(3) 0.029(3)
O3 0.058(3) 0.069(3) 0.055(3) 0.017(2) 0.003(2) 0.015(2)
O4 0.079(3) 0.056(2) 0.059(3) 0.012(2) 0.002(2) 0.014(2)

loop_
_atom_type_symbol
_atom_type_description
_atom_type_scat_dispersion_real
_atom_type_scat_dispersion_imag
_atom_type_scat_source
C C 0.0033 0.0016 'International Tables Vol C Tables 4.2.6.8 and 6.1.1.4'
H H 0.0000 0.0000 'International Tables Vol C Tables 4.2.6.8 and 6.1.1.4'
O O 0.0106 0.0060 'International Tables Vol C Tables 4.2.6.8 and 6.1.1.4'
N N 0.0061 0.0033 'International Tables Vol C Tables 4.2.6.8 and 6.1.1.4'
Sn Sn -0.6537 1.4246 'International Tables Vol C Tables 4.2.6.8 and 6.1.1.4'

loop_
_geom_angle_atom_site_label_1
_geom_angle_atom_site_label_2
_geom_angle_atom_site_label_3
_geom_angle
C20 Sn1 C16 123.6(3)
C20 Sn1 O3 94.31(19)
C16 Sn1 O3 98.3(3)
C20 Sn1 O2 95.4(2)
C16 Sn1 O2 95.4(2)
O3 Sn1 O2 155.04(17)
C20 Sn1 N2 120.7(2)
C16 Sn1 N2 115.3(2)
O3 Sn1 N2 83.05(15)
O2 Sn1 N2 72.22(18)
C2 C1 C6 119.2(6)
C2 C1 C7 122.1(6)
C6 C1 C7 118.7(6)
C1 C2 C3 120.8(6)
C1 C2 H2 119.6
C3 C2 H2 119.6
C4 C3 C2 119.9(6)
C4 C3 H3 120.1
C2 C3 H3 120.1
C3 C4 O1 123.1(5)
C3 C4 C5 119.5(5)
O1 C4 C5 117.4(5)
C4 C5 C6 120.9(5)
C4 C5 H5 119.5
C6 C5 H5 119.5
C5 C6 C1 119.6(6)
C5 C6 H6 120.2
C1 C6 H6 120.2
O2 C7 N1 125.4(6)
O2 C7 C1 118.9(6)
N1 C7 C1 115.7(6)
N2 C8 C9 127.5(5)
N2 C8 H8 116.2
C9 C8 H8 116.2
C10 C9 C14 119.5(7)
C10 C9 C8 123.3(5)
C14 C9 C8 117.2(7)
O3 C10 C9 124.3(5)
O3 C10 C11 117.5(5)
C9 C10 C11 118.2(6)
O4 C11 C12 125.8(5)
O4 C11 C10 113.5(5)
C12 C11 C10 120.7(6)
C13 C12 C11 119.7(6)
C13 C12 H12 120.1
C11 C12 H12 120.1
C14 C13 C12 121.1(6)
C14 C13 H13 119.4
C12 C13 H13 119.4
C13 C14 C9 120.7(8)
C13 C14 H14 119.7
C9 C14 H14 119.7
O4 C15 H15A 109.5
O4 C15 H15B 109.5
H15A C15 H15B 109.5
O4 C15 H15C 109.5
H15A C15 H15C 109.5
H15B C15 H15C 109.5
C17 C16 Sn1 116.4(6)
C17 C16 H16A 108.2
Sn1 C16 H16A 108.2
C17 C16 H16B 108.2
Sn1 C16 H16B 108.2
H16A C16 H16B 107.4
C16 C17 C18 110.2(7)
C16 C17 H17A 109.6
C18 C17 H17A 109.6
C16 C17 H17B 109.6
C18 C17 H17B 109.6
H17A C17 H17B 108.1
C19 C18 C17 113.3(9)
C19 C18 H18A 108.9
C17 C18 H18A 108.9
C19 C18 H18B 108.9
C17 C18 H18B 108.9
H18A C18 H18B 107.7
C18 C19 H19A 109.5
C18 C19 H19B 109.5
H19A C19 H19B 109.5
C18 C19 H19C 109.5
H19A C19 H19C 109.5
H19B C19 H19C 109.5
C21 C20 Sn1 115.3(4)
C21 C20 H20A 108.5
Sn1 C20 H20A 108.5
C21 C20 H20B 108.5
Sn1 C20 H20B 108.5
H20A C20 H20B 107.5
C20 C21 C22 110.5(6)
C20 C21 H21A 109.5
C22 C21 H21A 109.5
C20 C21 H21B 109.5
C22 C21 H21B 109.5
H21A C21 H21B 108.1
C23 C22 C21 112.7(8)
C23 C22 H22A 109.0
C21 C22 H22A 109.0
C23 C22 H22B 109.0
C21 C22 H22B 109.0
H22A C22 H22B 107.8
C22 C23 H23A 109.5
C22 C23 H23B 109.5
H23A C23 H23B 109.5
C22 C23 H23C 109.5
H23A C23 H23C 109.5
H23B C23 H23C 109.5
C7 N1 N2 110.3(5)
C8 N2 N1 114.5(5)
C8 N2 Sn1 128.5(4)
N1 N2 Sn1 117.0(3)
C4 O1 H1 109.5
C7 O2 Sn1 115.0(5)
C10 O3 Sn1 133.0(3)
C11 O4 C15 119.2(5)

loop_
_geom_bond_atom_site_label_1
_geom_bond_atom_site_label_2
_geom_bond_distance
Sn1 C20 2.105(6)
Sn1 C16 2.110(8)
Sn1 O3 2.113(4)
Sn1 O2 2.141(5)
Sn1 N2 2.176(5)
C1 C2 1.358(10)
C1 C6 1.398(9)
C1 C7 1.506(9)
C2 C3 1.394(9)
C2 H2 0.9300
C3 C4 1.367(7)
C3 H3 0.9300
C4 O1 1.369(6)
C4 C5 1.373(7)
C5 C6 1.376(7)
C5 H5 0.9300
C6 H6 0.9300
C7 O2 1.277(8)
C7 N1 1.307(8)
C8 N2 1.302(6)
C8 C9 1.442(8)
C8 H8 0.9300
C9 C10 1.394(8)
C9 C14 1.414(6)
C10 O3 1.334(6)
C10 C11 1.419(7)
C11 O4 1.365(7)
C11 C12 1.381(7)
C12 C13 1.379(8)
C12 H12 0.9300
C13 C14 1.351(9)
C13 H13 0.9300
C14 H14 0.9300
C15 O4 1.418(7)
C15 H15A 0.9600
C15 H15B 0.9600
C15 H15C 0.9600
C16 C17 1.508(7)
C16 H16A 0.9700
C16 H16B 0.9700
C17 C18 1.561(12)
C17 H17A 0.9700
C17 H17B 0.9700
C18 C19 1.495(8)
C18 H18A 0.9700
C18 H18B 0.9700
C19 H19A 0.9600
C19 H19B 0.9600
C19 H19C 0.9600
C20 C21 1.519(6)
C20 H20A 0.9700
C20 H20B 0.9700
C21 C22 1.558(10)
C21 H21A 0.9700
C21 H21B 0.9700
C22 C23 1.511(8)
C22 H22A 0.9700
C22 H22B 0.9700
C23 H23A 0.9600
C23 H23B 0.9600
C23 H23C 0.9600
N1 N2 1.391(6)
O1 H1 0.8200

loop_
_geom_hbond_atom_site_label_D
_geom_hbond_atom_site_label_H
_geom_hbond_atom_site_label_A
_geom_hbond_site_symmetry_A
_geom_hbond_distance_DH
_geom_hbond_distance_HA
_geom_hbond_distance_DA
_geom_hbond_angle_DHA
O1 H1 O3 7_445 0.82 2.11 2.840(6) 148.0
O1 H1 O4 7_445 0.82 2.26 2.923(6) 138.6
